data_7035380
loop_
_publ_author_name
'Gerey, Bertrand'
'Gennari, Marcello'
'Gour\'e, Eric'
'P\'ecaut, Jacques'
'Blackman, Allan'
'Pantazis, Dimitrios A.'
'Neese, Frank'
'Molton, Florian'
'Fortage, J\'er\^ome'
'Duboc, Carole'
'Collomb, Marie-No\"elle'

_publ_section_title
;
 Calcium and heterometallic manganese-calcium complexes supported by
 tripodal pyridine-carboxylate ligands: structural, EPR and theoretical
 investigations.
;
_journal_issue 28
_journal_name_full 'Dalton transactions (Cambridge, England : 2003)'
_journal_page_first 12757
_journal_page_last 12770
_journal_paper_doi 10.1039/c5dt01776a
_journal_volume 44
_journal_year 2015
_chemical_formula_sum 'C40 H50.4 Ca2 N8 O17.2'
_chemical_formula_weight 998.65
_chemical_name_systematic
; 
 ? 
;
_space_group_IT_number 14
_symmetry_cell_setting monoclinic
_symmetry_space_group_name_Hall '-P 2yn'
_symmetry_space_group_name_H-M 'P 1 21/n 1'
_atom_sites_solution_hydrogens difmap
_atom_sites_solution_primary direct
_atom_sites_solution_secondary difmap
_audit_creation_method SHELXL-97
_audit_update_record
;
2014-04-07 deposited with the CCDC.
2015-06-09 downloaded from the CCDC.
;
_cell_angle_alpha 90.00
_cell_angle_beta 113.840(5)
_cell_angle_gamma 90.00
_cell_formula_units_Z 2
_cell_length_a 10.1802(5)
_cell_length_b 23.6482(6)
_cell_length_c 10.2620(4)
_cell_measurement_reflns_used 2661
_cell_measurement_temperature 150(2)
_cell_measurement_theta_max 32.3784
_cell_measurement_theta_min 3.3682
_cell_volume 2259.72(18)
_computing_cell_refinement
;
CrysAlisPro, Agilent Technologies,
Version 1.171.35.21 (release 20-01-2012 CrysAlis171 .NET)
(compiled Jan 23 2012,18:06:46)
;
_computing_data_collection
;
CrysAlisPro, Agilent Technologies,
Version 1.171.35.21 (release 20-01-2012 CrysAlis171 .NET)
(compiled Jan 23 2012,18:06:46)
;
_computing_data_reduction
;
CrysAlisPro, Agilent Technologies,
Version 1.171.35.21 (release 20-01-2012 CrysAlis171 .NET)
(compiled Jan 23 2012,18:06:46)
;
_computing_structure_refinement 'SHELXL-97 (Sheldrick, 1997)'
_computing_structure_solution 'SHELXS-97 (Sheldrick, 1990)'
_diffrn_ambient_temperature 150(2)
_diffrn_detector_area_resol_mean 15.9653
_diffrn_measured_fraction_theta_full 0.982
_diffrn_measured_fraction_theta_max 0.982
_diffrn_measurement_details
;
  1 omega    7.00   86.00   1.0000   10.0000
omega____ theta____ kappa____ phi______ frames
    -       25.5614   57.0000  120.0000 79

  2 omega  -17.00    9.00   1.0000   10.0000
omega____ theta____ kappa____ phi______ frames
    -       25.5614   19.0000  -90.0000 26

  3 omega   64.00   92.00   1.0000   10.0000
omega____ theta____ kappa____ phi______ frames
    -       25.5614   19.0000  -90.0000 28

  4 omega  -43.00   38.00   1.0000   10.0000
omega____ theta____ kappa____ phi______ frames
    -       25.5614  -68.0000  -35.0000 81

  5 omega  -47.00  -22.00   1.0000   10.0000
omega____ theta____ kappa____ phi______ frames
    -       25.5614  -19.0000   90.0000 25

;
_diffrn_measurement_device_type 'Xcalibur, Sapphire3'
_diffrn_measurement_method '\w scans'
_diffrn_radiation_monochromator graphite
_diffrn_radiation_source 'fine-focus sealed tube'
_diffrn_radiation_type MoK\a
_diffrn_radiation_wavelength 0.71073
_diffrn_reflns_av_R_equivalents 0.0331
_diffrn_reflns_av_sigmaI/netI 0.0591
_diffrn_reflns_limit_h_max 13
_diffrn_reflns_limit_h_min -11
_diffrn_reflns_limit_k_max 30
_diffrn_reflns_limit_k_min -31
_diffrn_reflns_limit_l_max 9
_diffrn_reflns_limit_l_min -13
_diffrn_reflns_number 11187
_diffrn_reflns_theta_full 28.28
_diffrn_reflns_theta_max 28.28
_diffrn_reflns_theta_min 3.37
_exptl_absorpt_coefficient_mu 0.335
_exptl_absorpt_correction_T_max 0.9641
_exptl_absorpt_correction_T_min 0.8551
_exptl_absorpt_correction_type multi-scan
_exptl_absorpt_process_details
;
CrysAlisPro, Agilent Technologies,
Version 1.171.35.21 (release 20-01-2012 CrysAlis171 .NET)
(compiled Jan 23 2012,18:06:46)
Empirical absorption correction using spherical harmonics,
 implemented in SCALE3 ABSPACK scaling algorithm.
;
_exptl_crystal_colour colourless
_exptl_crystal_density_diffrn 1.468
_exptl_crystal_density_method 'not measured'
_exptl_crystal_description block
_exptl_crystal_F_000 1048
_exptl_crystal_size_max 0.48
_exptl_crystal_size_mid 0.17
_exptl_crystal_size_min 0.11
_refine_diff_density_max 0.266
_refine_diff_density_min -0.309
_refine_diff_density_rms 0.054
_refine_ls_extinction_method none
_refine_ls_goodness_of_fit_ref 1.015
_refine_ls_hydrogen_treatment refall
_refine_ls_matrix_type full
_refine_ls_number_parameters 426
_refine_ls_number_reflns 5512
_refine_ls_number_restraints 2
_refine_ls_restrained_S_all 1.015
_refine_ls_R_factor_all 0.0736
_refine_ls_R_factor_gt 0.0466
_refine_ls_shift/su_max 0.001
_refine_ls_shift/su_mean 0.000
_refine_ls_structure_factor_coef Fsqd
_refine_ls_weighting_details 'calc w=1/[\s^2^(Fo^2^)+(0.0309P)^2^+0.4458P] where P=(Fo^2^+2Fc^2^)/3'
_refine_ls_weighting_scheme calc
_refine_ls_wR_factor_gt 0.0817
_refine_ls_wR_factor_ref 0.0916
_reflns_number_gt 4033
_reflns_number_total 5512
_reflns_threshold_expression >2sigma(I)
_cod_data_source_file c5dt01776a2.cif
_cod_data_source_block '[Ca(tpada)(OH2)2]2'
_cod_depositor_comments 'Adding full bibliography for 7035379--7035380.cif.'
_cod_original_cell_volume 2259.69(15)
_cod_original_sg_symbol_H-M 'P 21/n'
_cod_original_formula_sum 'C40 H50.40 Ca2 N8 O17.20'
_cod_database_code 7035380

loop_
_symmetry_equiv_pos_as_xyz
'x, y, z'
'-x+1/2, y+1/2, -z+1/2'
'-x, -y, -z'
'x-1/2, -y-1/2, z-1/2'

loop_
_atom_site_label
_atom_site_type_symbol
_atom_site_fract_x
_atom_site_fract_y
_atom_site_fract_z
_atom_site_U_iso_or_equiv
_atom_site_adp_type
_atom_site_occupancy
_atom_site_symmetry_multiplicity
_atom_site_calc_flag
_atom_site_refinement_flags
_atom_site_disorder_assembly
_atom_site_disorder_group
Ca1 Ca 0.36397(4) 0.436691(16) 0.90633(4) 0.02240(10) Uani 1 1 d . . .
O1 O 0.38011(13) 0.53266(5) 1.00576(13) 0.0223(3) Uani 1 1 d . . .
O2 O 0.27525(16) 0.59625(6) 1.0924(2) 0.0500(5) Uani 1 1 d . . .
O3 O 0.44935(14) 0.41890(5) 1.16005(14) 0.0239(3) Uani 1 1 d . . .
O4 O 0.46629(15) 0.36666(5) 1.34807(14) 0.0274(3) Uani 1 1 d . . .
N1 N 0.12495(17) 0.38401(7) 0.70734(18) 0.0261(4) Uani 1 1 d . . .
N2 N 0.12366(16) 0.48164(6) 0.86264(16) 0.0200(3) Uani 1 1 d . . .
N3 N 0.28032(17) 0.34430(6) 0.97699(18) 0.0252(4) Uani 1 1 d . . .
N4 N 0.06400(18) 0.32593(7) 0.39894(18) 0.0304(4) Uani 1 1 d . . .
C1 C -0.0041(2) 0.39969(9) 0.7307(2) 0.0294(5) Uani 1 1 d . . .
H1A H -0.092(2) 0.3912(9) 0.649(2) 0.033(6) Uiso 1 1 d . . .
H1B H -0.009(2) 0.3761(9) 0.806(2) 0.032(6) Uiso 1 1 d . . .
C2 C -0.0034(2) 0.46040(8) 0.77310(19) 0.0241(4) Uani 1 1 d . . .
C3 C -0.1289(2) 0.49194(10) 0.7290(2) 0.0321(5) Uani 1 1 d . . .
H3 H -0.216(2) 0.4771(9) 0.659(2) 0.038(6) Uiso 1 1 d . . .
C4 C -0.1253(2) 0.54511(10) 0.7850(2) 0.0335(5) Uani 1 1 d . . .
H4 H -0.209(2) 0.5663(9) 0.756(2) 0.032(6) Uiso 1 1 d . . .
C5 C 0.0030(2) 0.56604(9) 0.8828(2) 0.0278(4) Uani 1 1 d . . .
H5 H 0.015(2) 0.6023(9) 0.927(2) 0.030(6) Uiso 1 1 d . . .
C6 C 0.1258(2) 0.53341(8) 0.9167(2) 0.0217(4) Uani 1 1 d . . .
C7 C 0.2718(2) 0.55578(8) 1.0134(2) 0.0243(4) Uani 1 1 d . . .
C8 C 0.1478(2) 0.32271(9) 0.7262(2) 0.0294(5) Uani 1 1 d . . .
H8A H 0.063(2) 0.3000(9) 0.670(2) 0.028(5) Uiso 1 1 d . . .
H8B H 0.226(2) 0.3110(8) 0.691(2) 0.022(5) Uiso 1 1 d . . .
C9 C 0.2002(2) 0.30613(8) 0.8813(2) 0.0263(4) Uani 1 1 d . . .
C10 C 0.1696(2) 0.25331(9) 0.9217(2) 0.0305(5) Uani 1 1 d . . .
H10 H 0.110(2) 0.2287(9) 0.853(2) 0.041(6) Uiso 1 1 d . . .
C11 C 0.2209(2) 0.23981(9) 1.0635(3) 0.0323(5) Uani 1 1 d . . .
H11 H 0.202(2) 0.2051(10) 1.096(2) 0.036(6) Uiso 1 1 d . . .
C12 C 0.3025(2) 0.27920(8) 1.1635(2) 0.0288(5) Uani 1 1 d . . .
H12 H 0.340(2) 0.2725(8) 1.258(2) 0.021(5) Uiso 1 1 d . . .
C13 C 0.3304(2) 0.33072(8) 1.1157(2) 0.0243(4) Uani 1 1 d . . .
C14 C 0.4229(2) 0.37568(8) 1.2172(2) 0.0225(4) Uani 1 1 d . . .
C15 C 0.1151(2) 0.40358(9) 0.5661(2) 0.0283(5) Uani 1 1 d . . .
H15A H 0.0902(19) 0.4433(8) 0.5576(19) 0.017(5) Uiso 1 1 d . . .
H15B H 0.210(2) 0.4009(8) 0.561(2) 0.020(5) Uiso 1 1 d . . .
C16 C 0.0105(2) 0.37181(8) 0.4384(2) 0.0258(4) Uani 1 1 d . . .
C17 C -0.1311(2) 0.38866(9) 0.3666(2) 0.0280(5) Uani 1 1 d . . .
H17 H -0.163(2) 0.4218(9) 0.396(2) 0.024(5) Uiso 1 1 d . . .
C18 C -0.2206(2) 0.35731(10) 0.2509(2) 0.0323(5) Uani 1 1 d . . .
H18 H -0.318(2) 0.3700(9) 0.199(2) 0.033(6) Uiso 1 1 d . . .
C19 C -0.1668(2) 0.31013(9) 0.2112(2) 0.0336(5) Uani 1 1 d . . .
H19 H -0.226(2) 0.2878(9) 0.131(2) 0.033(6) Uiso 1 1 d . . .
C20 C -0.0251(2) 0.29589(9) 0.2867(2) 0.0328(5) Uani 1 1 d . . .
H20 H 0.015(2) 0.2628(9) 0.263(2) 0.028(6) Uiso 1 1 d . . .
O11 O 0.36148(16) 0.49367(6) 0.70860(16) 0.0267(3) Uani 1 1 d . . .
H1O1 H 0.414(3) 0.5220(11) 0.741(3) 0.054(8) Uiso 1 1 d . . .
H2O1 H 0.399(3) 0.4755(12) 0.658(3) 0.063(9) Uiso 1 1 d . . .
O12 O 0.46021(18) 0.36536(7) 0.80019(19) 0.0365(4) Uani 1 1 d . . .
H1O2 H 0.437(3) 0.3491(13) 0.722(3) 0.076(10) Uiso 1 1 d . . .
H2O2 H 0.554(3) 0.3747(12) 0.835(3) 0.074(10) Uiso 1 1 d . . .
O13 O 0.36604(18) 0.30815(6) 0.52925(17) 0.0312(3) Uani 1 1 d . . .
H1O3 H 0.272(3) 0.3134(11) 0.486(3) 0.065(9) Uiso 1 1 d . . .
H2O3 H 0.401(3) 0.3231(12) 0.474(3) 0.075(11) Uiso 1 1 d . . .
O14 O 0.3846(4) 0.19194(11) 0.4134(4) 0.0516(12) Uani 0.601(5) 1 d PD . .
O15 O 0.5304(10) 0.4382(5) 0.5827(15) 0.035(2) Uani 0.53(3) 1 d P A 1
H2O5 H 0.599(7) 0.428(3) 0.655(8) 0.10(3) Uiso 0.53(3) 1 d P A 1
O15B O 0.4888(16) 0.4548(5) 0.5279(17) 0.038(2) Uani 0.47(3) 1 d P A 2
H3O5 H 0.474(7) 0.480(2) 0.487(7) 0.04(2) Uiso 0.47(3) 1 d P A 2
H1O5 H 0.505(4) 0.4229(16) 0.491(4) 0.092(12) Uiso 1 1 d . . .
H1O4 H 0.329(4) 0.1656(14) 0.416(5) 0.054(14) Uiso 0.601(5) 1 d PD . .
H2O4 H 0.379(4) 0.2209(12) 0.459(4) 0.051(14) Uiso 0.601(5) 1 d PD . .

loop_
_atom_site_aniso_label
_atom_site_aniso_U_11
_atom_site_aniso_U_22
_atom_site_aniso_U_33
_atom_site_aniso_U_23
_atom_site_aniso_U_13
_atom_site_aniso_U_12
Ca1 0.0193(2) 0.01982(18) 0.02367(19) -0.00398(17) 0.00413(16) 0.00259(15)
O1 0.0184(7) 0.0215(7) 0.0270(7) -0.0001(6) 0.0091(6) 0.0037(5)
O2 0.0285(9) 0.0346(8) 0.0900(14) -0.0349(9) 0.0271(10) -0.0078(7)
O3 0.0226(7) 0.0209(6) 0.0260(7) -0.0033(6) 0.0077(6) -0.0041(5)
O4 0.0297(8) 0.0217(7) 0.0275(7) -0.0022(6) 0.0083(6) -0.0012(6)
N1 0.0203(9) 0.0276(9) 0.0277(9) -0.0099(7) 0.0068(7) -0.0014(7)
N2 0.0201(8) 0.0224(8) 0.0188(7) 0.0019(7) 0.0091(7) 0.0014(6)
N3 0.0190(9) 0.0229(8) 0.0305(9) -0.0089(7) 0.0066(7) -0.0008(7)
N4 0.0241(10) 0.0314(9) 0.0306(9) -0.0093(8) 0.0058(8) 0.0008(7)
C1 0.0199(12) 0.0368(12) 0.0286(11) -0.0104(10) 0.0070(10) -0.0053(9)
C2 0.0198(10) 0.0352(11) 0.0168(9) -0.0016(8) 0.0068(8) 0.0005(8)
C3 0.0195(11) 0.0502(14) 0.0240(10) -0.0036(10) 0.0061(9) 0.0049(10)
C4 0.0223(12) 0.0429(13) 0.0379(12) 0.0053(11) 0.0150(10) 0.0124(10)
C5 0.0260(11) 0.0249(10) 0.0393(12) 0.0010(10) 0.0203(10) 0.0033(9)
C6 0.0225(10) 0.0215(9) 0.0252(10) 0.0036(8) 0.0138(9) 0.0010(8)
C7 0.0267(11) 0.0171(9) 0.0332(11) 0.0018(8) 0.0164(9) -0.0010(8)
C8 0.0248(12) 0.0283(11) 0.0306(11) -0.0117(9) 0.0064(10) -0.0050(9)
C9 0.0163(10) 0.0274(10) 0.0330(11) -0.0119(9) 0.0075(9) -0.0012(8)
C10 0.0224(11) 0.0258(10) 0.0407(13) -0.0136(10) 0.0101(10) -0.0056(8)
C11 0.0265(12) 0.0218(10) 0.0466(14) -0.0045(10) 0.0126(11) -0.0048(9)
C12 0.0227(11) 0.0262(10) 0.0337(12) -0.0038(9) 0.0076(10) -0.0013(8)
C13 0.0162(10) 0.0215(9) 0.0344(11) -0.0064(9) 0.0094(9) 0.0021(7)
C14 0.0164(10) 0.0202(9) 0.0306(11) -0.0041(8) 0.0093(9) 0.0038(7)
C15 0.0239(12) 0.0280(11) 0.0318(12) -0.0092(9) 0.0100(10) -0.0017(9)
C16 0.0222(11) 0.0271(10) 0.0265(10) -0.0019(9) 0.0081(9) -0.0009(8)
C17 0.0250(11) 0.0299(11) 0.0307(11) 0.0039(9) 0.0129(10) 0.0033(9)
C18 0.0207(12) 0.0427(13) 0.0298(11) 0.0094(10) 0.0063(10) -0.0022(10)
C19 0.0295(13) 0.0356(12) 0.0292(11) -0.0027(10) 0.0052(10) -0.0116(10)
C20 0.0334(13) 0.0289(11) 0.0318(11) -0.0067(10) 0.0088(10) -0.0029(9)
O11 0.0262(8) 0.0252(7) 0.0267(8) -0.0040(6) 0.0086(7) -0.0028(6)
O12 0.0252(9) 0.0365(9) 0.0429(10) -0.0199(8) 0.0087(8) -0.0008(7)
O13 0.0256(9) 0.0305(8) 0.0350(8) -0.0011(7) 0.0097(8) 0.0000(7)
O14 0.080(3) 0.0245(16) 0.081(2) 0.0004(15) 0.064(2) -0.0056(15)
O15 0.045(3) 0.027(3) 0.034(4) -0.007(3) 0.017(3) -0.006(2)
O15B 0.066(4) 0.024(3) 0.032(4) 0.002(3) 0.029(4) 0.004(3)

loop_
_atom_type_symbol
_atom_type_description
_atom_type_scat_dispersion_real
_atom_type_scat_dispersion_imag
_atom_type_scat_source
C C 0.0033 0.0016 'International Tables Vol C Tables 4.2.6.8 and 6.1.1.4'
H H 0.0000 0.0000 'International Tables Vol C Tables 4.2.6.8 and 6.1.1.4'
N N 0.0061 0.0033 'International Tables Vol C Tables 4.2.6.8 and 6.1.1.4'
O O 0.0106 0.0060 'International Tables Vol C Tables 4.2.6.8 and 6.1.1.4'
Ca Ca 0.2262 0.3064 'International Tables Vol C Tables 4.2.6.8 and 6.1.1.4'

loop_
_exptl_crystal_face_index_h
_exptl_crystal_face_index_k
_exptl_crystal_face_index_l
_exptl_crystal_face_perp_dist
_exptl_oxdiff_crystal_face_indexfrac_h
_exptl_oxdiff_crystal_face_indexfrac_k
_exptl_oxdiff_crystal_face_indexfrac_l
_exptl_oxdiff_crystal_face_x
_exptl_oxdiff_crystal_face_y
_exptl_oxdiff_crystal_face_z
0 -1 0 0.0549 0.0000 -1.0000 -0.0000 0.0082 0.0275 -0.0086
0 1 0 0.0549 -0.0000 1.0000 0.0000 -0.0082 -0.0275 0.0086
0 1 1 0.1417 0.0000 1.0000 1.0000 -0.0797 -0.0120 -0.0103
0 0 -1 0.1384 -0.0000 -0.0000 -1.0000 0.0715 -0.0155 0.0189
0 0 0 0.0860 -0.5000 0.0000 0.5000 -0.0271 0.0164 0.0266
0 0 0 0.0860 0.5000 -0.0000 -0.5000 0.0271 -0.0164 -0.0266

loop_
_geom_angle_atom_site_label_1
_geom_angle_atom_site_label_2
_geom_angle_atom_site_label_3
_geom_angle
_geom_angle_site_symmetry_1
_geom_angle_site_symmetry_3
O12 Ca1 O3 109.13(5) . .
O12 Ca1 O11 83.11(6) . .
O3 Ca1 O11 150.67(5) . .
O12 Ca1 O1 148.91(5) . .
O3 Ca1 O1 77.32(4) . .
O11 Ca1 O1 79.13(5) . .
O12 Ca1 O1 79.15(5) . 3_667
O3 Ca1 O1 78.08(4) . 3_667
O11 Ca1 O1 78.32(5) . 3_667
O1 Ca1 O1 72.42(5) . 3_667
O12 Ca1 N2 138.59(6) . .
O3 Ca1 N2 99.44(5) . .
O11 Ca1 N2 86.34(5) . .
O1 Ca1 N2 65.52(5) . .
O1 Ca1 N2 137.21(5) 3_667 .
O12 Ca1 N3 76.91(5) . .
O3 Ca1 N3 64.08(5) . .
O11 Ca1 N3 145.10(5) . .
O1 Ca1 N3 130.07(5) . .
O1 Ca1 N3 124.40(5) 3_667 .
N2 Ca1 N3 90.01(5) . .
O12 Ca1 N1 75.45(5) . .
O3 Ca1 N1 122.81(5) . .
O11 Ca1 N1 85.64(5) . .
O1 Ca1 N1 127.77(5) . .
O1 Ca1 N1 151.34(5) 3_667 .
N2 Ca1 N1 63.87(5) . .
N3 Ca1 N1 61.89(5) . .
O12 Ca1 Ca1 114.22(4) . 3_667
O3 Ca1 Ca1 74.69(3) . 3_667
O11 Ca1 Ca1 75.98(4) . 3_667
O1 Ca1 Ca1 36.45(3) . 3_667
O1 Ca1 Ca1 35.96(3) 3_667 3_667
N2 Ca1 Ca1 101.66(4) . 3_667
N3 Ca1 Ca1 138.48(4) . 3_667
N1 Ca1 Ca1 157.56(4) . 3_667
C7 O1 Ca1 120.73(11) . .
C7 O1 Ca1 131.51(12) . 3_667
Ca1 O1 Ca1 107.58(5) . 3_667
C14 O3 Ca1 126.07(12) . .
C8 N1 C1 109.32(16) . .
C8 N1 C15 112.39(15) . .
C1 N1 C15 111.52(17) . .
C8 N1 Ca1 107.60(12) . .
C1 N1 Ca1 110.04(11) . .
C15 N1 Ca1 105.83(11) . .
C6 N2 C2 118.31(16) . .
C6 N2 Ca1 117.15(12) . .
C2 N2 Ca1 123.84(12) . .
C9 N3 C13 118.27(17) . .
C9 N3 Ca1 122.81(13) . .
C13 N3 Ca1 118.58(12) . .
C20 N4 C16 117.90(18) . .
N1 C1 C2 112.82(17) . .
N2 C2 C3 121.77(19) . .
N2 C2 C1 116.51(17) . .
C3 C2 C1 121.61(18) . .
C4 C3 C2 119.3(2) . .
C3 C4 C5 119.3(2) . .
C4 C5 C6 118.37(19) . .
N2 C6 C5 122.78(18) . .
N2 C6 C7 116.04(16) . .
C5 C6 C7 121.14(17) . .
O2 C7 O1 125.33(18) . .
O2 C7 C6 117.27(17) . .
O1 C7 C6 117.39(16) . .
N1 C8 C9 111.40(16) . .
N3 C9 C10 122.0(2) . .
N3 C9 C8 116.61(18) . .
C10 C9 C8 121.41(18) . .
C11 C10 C9 119.4(2) . .
C10 C11 C12 119.1(2) . .
C13 C12 C11 118.4(2) . .
N3 C13 C12 122.80(19) . .
N3 C13 C14 115.07(17) . .
C12 C13 C14 122.12(19) . .
O4 C14 O3 126.05(18) . .
O4 C14 C13 117.95(17) . .
O3 C14 C13 116.00(17) . .
N1 C15 C16 115.90(17) . .
N4 C16 C17 122.12(19) . .
N4 C16 C15 115.57(17) . .
C17 C16 C15 122.30(19) . .
C18 C17 C16 119.0(2) . .
C19 C18 C17 119.1(2) . .
C18 C19 C20 119.0(2) . .
N4 C20 C19 122.9(2) . .

loop_
_geom_bond_atom_site_label_1
_geom_bond_atom_site_label_2
_geom_bond_distance
_geom_bond_site_symmetry_2
Ca1 O12 2.4196(16) .
Ca1 O3 2.4253(14) .
Ca1 O11 2.4273(15) .
Ca1 O1 2.4664(13) .
Ca1 O1 2.4954(13) 3_667
Ca1 N2 2.5355(16) .
Ca1 N3 2.5543(16) .
Ca1 N1 2.7616(16) .
Ca1 Ca1 4.0035(8) 3_667
O1 C7 1.261(2) .
O1 Ca1 2.4954(13) 3_667
O2 C7 1.246(2) .
O3 C14 1.261(2) .
O4 C14 1.251(2) .
N1 C8 1.468(3) .
N1 C1 1.475(3) .
N1 C15 1.486(3) .
N2 C6 1.341(2) .
N2 C2 1.345(2) .
N3 C9 1.341(2) .
N3 C13 1.343(3) .
N4 C20 1.345(3) .
N4 C16 1.348(2) .
C1 C2 1.499(3) .
C2 C3 1.388(3) .
C3 C4 1.377(3) .
C4 C5 1.378(3) .
C5 C6 1.388(3) .
C6 C7 1.510(3) .
C8 C9 1.511(3) .
C9 C10 1.391(3) .
C10 C11 1.370(3) .
C11 C12 1.387(3) .
C12 C13 1.385(3) .
C13 C14 1.519(3) .
C15 C16 1.512(3) .
C16 C17 1.386(3) .
C17 C18 1.384(3) .
C18 C19 1.375(3) .
C19 C20 1.376(3) .

loop_
_geom_hbond_atom_site_label_D
_geom_hbond_atom_site_label_H
_geom_hbond_atom_site_label_A
_geom_hbond_distance_DH
_geom_hbond_distance_HA
_geom_hbond_distance_DA
_geom_hbond_angle_DHA
_geom_hbond_site_symmetry_A
O11 H1O1 O3 0.84(3) 1.94(3) 2.775(2) 172(3) 3_667
O11 H2O1 O15B 0.87(3) 1.96(3) 2.812(5) 165(3) .
O11 H2O1 O15 0.87(3) 2.00(3) 2.853(5) 166(3) .
O12 H1O2 O13 0.84(3) 2.05(3) 2.885(2) 176(3) .
O12 H2O2 O2 0.90(3) 1.73(3) 2.625(2) 170(3) 3_667
O12 H2O2 O1 0.90(3) 2.65(3) 3.132(2) 114(2) 3_667
O13 H1O3 N4 0.89(3) 1.96(3) 2.845(2) 178(3) .
O13 H2O3 O4 0.85(3) 1.97(3) 2.819(2) 172(3) 1_554
O15 H2O5 O2 0.82(7) 2.45(7) 3.219(17) 156(6) 3_667
O15B H3O5 O15B 0.71(6) 1.61(5) 2.25(3) 149(7) 3_666
O14 H1O4 O2 0.848(19) 1.94(2) 2.774(3) 169(4) 2_546
O14 H2O4 O13 0.844(19) 2.21(2) 3.030(3) 165(4) .
